data_4346154
loop_
_publ_author_name
'Delgado, Mayra'
'Sommer, Samantha K.'
'Swanson, Seth P.'
'Berger, Robert F.'
'Seda, Takele'
'Zakharov, Lev N.'
'Gilbertson, John D.'

_publ_section_title
;
 Probing the Protonation State and the Redox-Active Sites of Pendant Base
 Iron(II) and Zinc(II) Pyridinediimine Complexes.
;
_journal_issue 15
_journal_name_full 'Inorganic chemistry'
_journal_page_first 7239
_journal_page_last 7248
_journal_paper_doi 10.1021/acs.inorgchem.5b00633
_journal_volume 54
_journal_year 2015
_chemical_formula_sum 'C29 H44 Cl2 N4 Zn'
_chemical_formula_weight 584.95
_space_group_IT_number 14
_space_group_name_Hall '-P 2ybc'
_space_group_name_H-M_alt 'P 1 21/c 1'
_symmetry_cell_setting monoclinic
_symmetry_space_group_name_H-M 'P 1 21/c 1'
_atom_sites_solution_hydrogens geom
_atom_sites_solution_primary direct
_atom_sites_solution_secondary difmap
_audit_creation_method SHELXLTL
_cell_angle_alpha 90.00
_cell_angle_beta 90.435(6)
_cell_angle_gamma 90.00
_cell_formula_units_Z 4
_cell_length_a 8.882(3)
_cell_length_b 14.769(6)
_cell_length_c 23.854(9)
_cell_measurement_reflns_used 3685
_cell_measurement_temperature 173(2)
_cell_measurement_theta_max 25.73
_cell_measurement_theta_min 2.29
_cell_volume 3129(2)
_computing_cell_refinement 'Bruker SAINT'
_computing_data_collection 'Bruker SMART'
_computing_data_reduction 'Bruker SAINT'
_computing_molecular_graphics 'Bruker SHELXTL'
_computing_publication_material 'Bruker SHELXTL'
_computing_structure_refinement 'Bruker SHELXTL'
_computing_structure_solution 'Bruker SHELXTL'
_diffrn_ambient_temperature 173(2)
_diffrn_measured_fraction_theta_full 0.989
_diffrn_measured_fraction_theta_max 0.989
_diffrn_measurement_device_type 'Bruker Apex CCD area detector'
_diffrn_measurement_method 'phi and omega scans'
_diffrn_radiation_monochromator graphite
_diffrn_radiation_source 'fine-focus sealed tube'
_diffrn_radiation_type MoK\a
_diffrn_radiation_wavelength 0.71073
_diffrn_reflns_av_R_equivalents 0.0997
_diffrn_reflns_av_sigmaI/netI 0.0995
_diffrn_reflns_limit_h_max 10
_diffrn_reflns_limit_h_min -10
_diffrn_reflns_limit_k_max 17
_diffrn_reflns_limit_k_min -17
_diffrn_reflns_limit_l_max 28
_diffrn_reflns_limit_l_min -28
_diffrn_reflns_number 19014
_diffrn_reflns_theta_full 25.00
_diffrn_reflns_theta_max 25.00
_diffrn_reflns_theta_min 1.62
_exptl_absorpt_coefficient_mu 0.979
_exptl_absorpt_correction_T_max 0.9619
_exptl_absorpt_correction_T_min 0.7990
_exptl_absorpt_correction_type multi-scan
_exptl_absorpt_process_details SADABS
_exptl_crystal_colour yellow
_exptl_crystal_density_diffrn 1.242
_exptl_crystal_density_method 'not measured'
_exptl_crystal_description plate
_exptl_crystal_F_000 1240
_exptl_crystal_size_max 0.24
_exptl_crystal_size_mid 0.16
_exptl_crystal_size_min 0.04
_refine_diff_density_max 0.798
_refine_diff_density_min -1.122
_refine_diff_density_rms 0.157
_refine_ls_extinction_method none
_refine_ls_goodness_of_fit_ref 1.192
_refine_ls_hydrogen_treatment constr
_refine_ls_matrix_type full
_refine_ls_number_parameters 325
_refine_ls_number_reflns 5470
_refine_ls_number_restraints 0
_refine_ls_restrained_S_all 1.192
_refine_ls_R_factor_all 0.1372
_refine_ls_R_factor_gt 0.0856
_refine_ls_shift/su_max 0.000
_refine_ls_shift/su_mean 0.000
_refine_ls_structure_factor_coef Fsqd
_refine_ls_weighting_details 'calc w=1/[\s^2^(Fo^2^)+(0.0895P)^2^+10.9684P] where P=(Fo^2^+2Fc^2^)/3'
_refine_ls_weighting_scheme calc
_refine_ls_wR_factor_gt 0.1951
_refine_ls_wR_factor_ref 0.2300
_reflns_number_gt 3598
_reflns_number_total 5470
_reflns_threshold_expression >2sigma(I)
_cod_data_source_file ic5b00633_si_002.cif
_cod_data_source_block gilb16
_cod_depositor_comments
;
The following automatic conversions were performed:

data item '_symmetry_cell_setting' value 'Monoclinic' was changed to
'monoclinic' in accordance with the
/home/saulius/struct/COD-crude-data/automatic-downloads/DataCite-retrospective/ACS/depositions/lib/dictionaries/cif_core.dic
dictionary named 'cif_core.dic' version 2.4.2 last updated on
2011-04-26.

Automatic conversion script
Id: cif_fix_values 6909 2019-04-08 15:41:33Z antanas 
;
_cod_original_sg_symbol_H-M P2(1)/c
_cod_database_code 4346154

loop_
_symmetry_equiv_pos_as_xyz
'x, y, z'
'-x, y+1/2, -z+1/2'
'-x, -y, -z'
'x, -y-1/2, z-1/2'

loop_
_atom_site_label
_atom_site_type_symbol
_atom_site_fract_x
_atom_site_fract_y
_atom_site_fract_z
_atom_site_U_iso_or_equiv
_atom_site_adp_type
_atom_site_occupancy
_atom_site_symmetry_multiplicity
_atom_site_calc_flag
_atom_site_refinement_flags
Zn1 Zn 0.11044(9) 0.48620(6) 0.35185(4) 0.0217(3) Uani 1 1 d .
Cl1 Cl 0.2466(2) 0.59092(13) 0.30606(9) 0.0295(5) Uani 1 1 d .
Cl2 Cl 0.2461(2) 0.40096(15) 0.41143(9) 0.0352(5) Uani 1 1 d .
N1 N 0.0930(6) 0.3807(4) 0.2742(2) 0.0175(13) Uani 1 1 d .
N2 N -0.1165(6) 0.4723(4) 0.3307(2) 0.0199(14) Uani 1 1 d .
N3 N -0.0080(7) 0.5695(4) 0.4146(3) 0.0257(15) Uani 1 1 d .
N4 N 0.2304(8) 0.7501(5) 0.4855(3) 0.0314(17) Uani 1 1 d .
C1 C -0.0911(9) 0.3089(6) 0.2089(4) 0.033(2) Uani 1 1 d .
H1A H -0.0020 0.2817 0.1918 0.050 Uiso 1 1 calc R
H1B H -0.1444 0.3459 0.1810 0.050 Uiso 1 1 calc R
H1C H -0.1581 0.2610 0.2223 0.050 Uiso 1 1 calc R
C2 C -0.0428(8) 0.3682(5) 0.2580(3) 0.0193(16) Uani 1 1 d .
C3 C -0.1642(8) 0.4159(5) 0.2896(3) 0.0205(16) Uani 1 1 d .
C4 C -0.3189(8) 0.4030(6) 0.2791(3) 0.0284(19) Uani 1 1 d .
H4A H -0.3519 0.3621 0.2508 0.034 Uiso 1 1 calc R
C5 C -0.4231(9) 0.4513(6) 0.3110(4) 0.035(2) Uani 1 1 d .
H5A H -0.5280 0.4438 0.3046 0.042 Uiso 1 1 calc R
C6 C -0.3729(8) 0.5093(6) 0.3515(4) 0.035(2) Uani 1 1 d .
H6A H -0.4427 0.5430 0.3731 0.041 Uiso 1 1 calc R
C7 C -0.2166(8) 0.5188(5) 0.3612(3) 0.0227(16) Uani 1 1 d .
C8 C -0.1519(8) 0.5764(5) 0.4075(3) 0.0233(17) Uani 1 1 d .
C9 C -0.2593(9) 0.6345(7) 0.4413(4) 0.038(2) Uani 1 1 d .
H9A H -0.2025 0.6682 0.4698 0.057 Uiso 1 1 calc R
H9B H -0.3338 0.5957 0.4595 0.057 Uiso 1 1 calc R
H9C H -0.3109 0.6772 0.4162 0.057 Uiso 1 1 calc R
C10 C 0.0722(9) 0.6164(6) 0.4609(4) 0.033(2) Uani 1 1 d .
H10A H 0.1591 0.5791 0.4731 0.039 Uiso 1 1 calc R
H10B H 0.0036 0.6228 0.4932 0.039 Uiso 1 1 calc R
C11 C 0.1282(9) 0.7100(6) 0.4435(3) 0.0276(19) Uani 1 1 d .
H11A H 0.1814 0.7050 0.4073 0.033 Uiso 1 1 calc R
H11B H 0.0407 0.7506 0.4379 0.033 Uiso 1 1 calc R
C12 C 0.1617(10) 0.7848(6) 0.5375(3) 0.034(2) Uani 1 1 d .
H12A H 0.2248 0.8376 0.5494 0.041 Uiso 1 1 calc R
C13 C -0.0002(10) 0.8208(6) 0.5325(4) 0.042(2) Uani 1 1 d .
H13A H -0.0062 0.8650 0.5019 0.063 Uiso 1 1 calc R
H13B H -0.0286 0.8499 0.5678 0.063 Uiso 1 1 calc R
H13C H -0.0689 0.7704 0.5247 0.063 Uiso 1 1 calc R
C14 C 0.1737(12) 0.7157(7) 0.5848(4) 0.052(3) Uani 1 1 d .
H14A H 0.2774 0.6934 0.5874 0.078 Uiso 1 1 calc R
H14B H 0.1056 0.6650 0.5771 0.078 Uiso 1 1 calc R
H14C H 0.1459 0.7444 0.6203 0.078 Uiso 1 1 calc R
C15 C 0.3458(9) 0.8104(7) 0.4604(4) 0.037(2) Uani 1 1 d .
H15A H 0.3799 0.7809 0.4249 0.045 Uiso 1 1 calc R
C16 C 0.2890(11) 0.9050(7) 0.4448(4) 0.047(2) Uani 1 1 d .
H16A H 0.2010 0.8997 0.4200 0.070 Uiso 1 1 calc R
H16B H 0.3688 0.9382 0.4254 0.070 Uiso 1 1 calc R
H16C H 0.2610 0.9377 0.4789 0.070 Uiso 1 1 calc R
C17 C 0.4836(10) 0.8172(8) 0.4992(4) 0.049(3) Uani 1 1 d .
H17A H 0.5187 0.7562 0.5089 0.073 Uiso 1 1 calc R
H17B H 0.4562 0.8497 0.5335 0.073 Uiso 1 1 calc R
H17C H 0.5641 0.8501 0.4800 0.073 Uiso 1 1 calc R
C18 C 0.2146(8) 0.3383(5) 0.2446(3) 0.0190(16) Uani 1 1 d .
C19 C 0.2729(8) 0.3790(5) 0.1954(3) 0.0225(17) Uani 1 1 d .
C20 C 0.3936(8) 0.3357(6) 0.1683(3) 0.0255(18) Uani 1 1 d .
H20A H 0.4353 0.3625 0.1357 0.031 Uiso 1 1 calc R
C21 C 0.4527(9) 0.2549(6) 0.1882(3) 0.0290(19) Uani 1 1 d .
H21A H 0.5315 0.2257 0.1685 0.035 Uiso 1 1 calc R
C22 C 0.3969(9) 0.2167(6) 0.2368(3) 0.0282(19) Uani 1 1 d .
H22A H 0.4404 0.1623 0.2507 0.034 Uiso 1 1 calc R
C23 C 0.2770(8) 0.2568(5) 0.2662(3) 0.0210(17) Uani 1 1 d .
C24 C 0.2093(9) 0.4656(5) 0.1698(3) 0.0261(18) Uani 1 1 d .
H24A H 0.1299 0.4894 0.1954 0.031 Uiso 1 1 calc R
C25 C 0.1360(10) 0.4470(6) 0.1123(4) 0.041(2) Uani 1 1 d .
H25A H 0.0587 0.4001 0.1163 0.062 Uiso 1 1 calc R
H25B H 0.2129 0.4263 0.0861 0.062 Uiso 1 1 calc R
H25C H 0.0897 0.5027 0.0981 0.062 Uiso 1 1 calc R
C26 C 0.3303(10) 0.5392(6) 0.1633(4) 0.038(2) Uani 1 1 d .
H26A H 0.3774 0.5514 0.1998 0.056 Uiso 1 1 calc R
H26B H 0.2836 0.5948 0.1489 0.056 Uiso 1 1 calc R
H26C H 0.4071 0.5184 0.1369 0.056 Uiso 1 1 calc R
C27 C 0.2106(8) 0.2108(5) 0.3183(3) 0.0238(18) Uani 1 1 d .
H27A H 0.1447 0.2556 0.3379 0.029 Uiso 1 1 calc R
C28 C 0.1130(12) 0.1297(7) 0.3003(4) 0.049(3) Uani 1 1 d .
H28A H 0.0344 0.1502 0.2742 0.073 Uiso 1 1 calc R
H28B H 0.0662 0.1027 0.3334 0.073 Uiso 1 1 calc R
H28C H 0.1762 0.0844 0.2818 0.073 Uiso 1 1 calc R
C29 C 0.3353(10) 0.1807(7) 0.3595(4) 0.044(2) Uani 1 1 d .
H29A H 0.3960 0.2332 0.3704 0.066 Uiso 1 1 calc R
H29B H 0.3996 0.1357 0.3413 0.066 Uiso 1 1 calc R
H29C H 0.2895 0.1539 0.3928 0.066 Uiso 1 1 calc R

loop_
_atom_site_aniso_label
_atom_site_aniso_U_11
_atom_site_aniso_U_22
_atom_site_aniso_U_33
_atom_site_aniso_U_23
_atom_site_aniso_U_13
_atom_site_aniso_U_12
Zn1 0.0115(4) 0.0237(5) 0.0299(5) -0.0009(4) -0.0010(3) 0.0002(4)
Cl1 0.0222(10) 0.0242(10) 0.0420(12) 0.0017(9) 0.0039(9) -0.0040(8)
Cl2 0.0358(12) 0.0375(12) 0.0322(12) 0.0005(9) -0.0092(9) 0.0088(10)
N1 0.008(3) 0.022(3) 0.023(3) 0.004(3) -0.001(2) 0.002(3)
N2 0.012(3) 0.027(4) 0.020(3) 0.000(3) 0.004(2) 0.001(3)
N3 0.020(3) 0.029(4) 0.027(4) -0.005(3) 0.001(3) 0.003(3)
N4 0.032(4) 0.037(4) 0.024(4) -0.004(3) 0.000(3) -0.001(3)
C1 0.017(4) 0.040(5) 0.043(5) -0.013(4) -0.003(4) -0.002(4)
C2 0.015(4) 0.021(4) 0.023(4) -0.005(3) 0.003(3) -0.002(3)
C3 0.009(3) 0.024(4) 0.028(4) 0.004(3) -0.002(3) -0.004(3)
C4 0.012(4) 0.039(5) 0.034(5) -0.008(4) -0.005(3) -0.004(4)
C5 0.009(4) 0.044(5) 0.051(6) -0.006(4) -0.002(4) 0.003(4)
C6 0.015(4) 0.049(5) 0.040(5) -0.003(4) 0.004(3) 0.017(4)
C7 0.022(4) 0.023(4) 0.023(4) 0.003(3) 0.000(3) 0.003(3)
C8 0.016(4) 0.026(4) 0.028(4) 0.000(3) 0.001(3) 0.008(3)
C9 0.026(4) 0.056(6) 0.032(5) -0.013(4) 0.002(4) 0.013(4)
C10 0.028(4) 0.037(5) 0.033(5) -0.005(4) -0.005(4) 0.005(4)
C11 0.024(4) 0.034(5) 0.025(5) -0.006(4) 0.002(3) 0.001(4)
C12 0.041(5) 0.040(5) 0.022(5) -0.006(4) 0.006(4) -0.016(4)
C13 0.036(5) 0.044(6) 0.046(6) -0.015(5) 0.011(4) -0.003(4)
C14 0.063(7) 0.061(7) 0.031(6) 0.003(5) 0.004(5) -0.014(6)
C15 0.025(4) 0.052(6) 0.035(5) -0.004(4) 0.008(4) -0.006(4)
C16 0.040(5) 0.056(6) 0.044(6) 0.008(5) -0.001(4) -0.015(5)
C17 0.026(5) 0.065(8) 0.055(6) -0.008(5) -0.005(4) -0.006(5)
C18 0.015(4) 0.020(4) 0.022(4) -0.006(3) -0.003(3) -0.001(3)
C19 0.016(4) 0.027(4) 0.024(4) -0.006(3) -0.003(3) 0.005(3)
C20 0.009(3) 0.035(5) 0.032(5) 0.000(4) -0.003(3) -0.001(3)
C21 0.017(4) 0.034(5) 0.036(5) -0.010(4) 0.003(4) 0.007(4)
C22 0.023(4) 0.029(5) 0.033(5) -0.002(4) -0.006(4) 0.005(4)
C23 0.016(4) 0.021(4) 0.026(4) -0.006(3) -0.004(3) -0.001(3)
C24 0.023(4) 0.031(5) 0.025(4) 0.002(3) 0.007(3) -0.003(3)
C25 0.031(5) 0.041(5) 0.052(6) 0.010(5) -0.016(4) -0.002(4)
C26 0.042(5) 0.032(5) 0.040(5) 0.005(4) 0.005(4) -0.009(4)
C27 0.020(4) 0.019(4) 0.033(5) 0.002(3) 0.002(3) 0.005(3)
C28 0.063(7) 0.042(6) 0.041(6) -0.006(5) 0.003(5) -0.022(5)
C29 0.032(5) 0.064(7) 0.036(6) 0.010(5) 0.001(4) 0.019(5)

loop_
_atom_type_symbol
_atom_type_description
_atom_type_scat_dispersion_real
_atom_type_scat_dispersion_imag
_atom_type_scat_source
C C 0.0033 0.0016 'International Tables Vol C Tables 4.2.6.8 and 6.1.1.4'
H H 0.0000 0.0000 'International Tables Vol C Tables 4.2.6.8 and 6.1.1.4'
N N 0.0061 0.0033 'International Tables Vol C Tables 4.2.6.8 and 6.1.1.4'
Cl Cl 0.1484 0.1585 'International Tables Vol C Tables 4.2.6.8 and 6.1.1.4'
Zn Zn 0.2839 1.4301 'International Tables Vol C Tables 4.2.6.8 and 6.1.1.4'

loop_
_geom_angle_atom_site_label_1
_geom_angle_atom_site_label_2
_geom_angle_atom_site_label_3
_geom_angle
N2 Zn1 N3 75.7(2)
N2 Zn1 Cl2 127.74(18)
N3 Zn1 Cl2 98.03(18)
N2 Zn1 Cl1 118.18(18)
N3 Zn1 Cl1 101.91(19)
Cl2 Zn1 Cl1 113.89(9)
N2 Zn1 N1 72.3(2)
N3 Zn1 N1 147.9(2)
Cl2 Zn1 N1 98.88(15)
Cl1 Zn1 N1 95.88(15)
C2 N1 C18 119.9(6)
C2 N1 Zn1 112.3(5)
C18 N1 Zn1 127.7(4)
C7 N2 C3 120.2(6)
C7 N2 Zn1 117.5(5)
C3 N2 Zn1 122.2(5)
C8 N3 C10 122.0(7)
C8 N3 Zn1 115.5(5)
C10 N3 Zn1 122.4(5)
C11 N4 C12 117.0(7)
C11 N4 C15 113.0(6)
C12 N4 C15 114.9(7)
N1 C2 C3 117.4(6)
N1 C2 C1 125.2(7)
C3 C2 C1 117.3(6)
N2 C3 C4 120.9(7)
N2 C3 C2 115.7(6)
C4 C3 C2 123.5(7)
C5 C4 C3 118.8(7)
C6 C5 C4 119.5(7)
C5 C6 C7 119.6(8)
N2 C7 C6 121.0(7)
N2 C7 C8 115.8(6)
C6 C7 C8 123.0(7)
N3 C8 C7 115.1(7)
N3 C8 C9 126.8(7)
C7 C8 C9 118.1(6)
N3 C10 C11 112.1(7)
N4 C11 C10 112.3(7)
N4 C12 C14 111.2(8)
N4 C12 C13 116.6(7)
C14 C12 C13 110.4(8)
N4 C15 C16 114.7(7)
N4 C15 C17 110.2(8)
C16 C15 C17 110.3(8)
C19 C18 C23 121.0(7)
C19 C18 N1 120.2(6)
C23 C18 N1 118.8(7)
C20 C19 C18 118.1(7)
C20 C19 C24 118.6(7)
C18 C19 C24 123.3(6)
C21 C20 C19 121.4(8)
C22 C21 C20 120.1(7)
C21 C22 C23 121.5(7)
C22 C23 C18 118.0(7)
C22 C23 C27 120.8(7)
C18 C23 C27 121.1(6)
C19 C24 C26 112.2(7)
C19 C24 C25 111.1(7)
C26 C24 C25 109.1(7)
C23 C27 C28 109.7(7)
C23 C27 C29 111.3(6)
C28 C27 C29 110.7(7)

loop_
_geom_bond_atom_site_label_1
_geom_bond_atom_site_label_2
_geom_bond_distance
Zn1 N2 2.084(6)
Zn1 N3 2.210(6)
Zn1 Cl2 2.243(2)
Zn1 Cl1 2.251(2)
Zn1 N1 2.423(6)
N1 C2 1.278(9)
N1 C18 1.439(9)
N2 C7 1.342(10)
N2 C3 1.352(10)
N3 C8 1.292(9)
N3 C10 1.483(10)
N4 C11 1.472(10)
N4 C12 1.478(10)
N4 C15 1.487(11)
C1 C2 1.521(10)
C2 C3 1.497(10)
C3 C4 1.408(10)
C4 C5 1.399(11)
C5 C6 1.363(12)
C6 C7 1.413(10)
C7 C8 1.505(11)
C8 C9 1.519(11)
C10 C11 1.528(12)
C12 C14 1.524(13)
C12 C13 1.537(12)
C15 C16 1.530(13)
C15 C17 1.532(12)
C18 C19 1.420(11)
C18 C23 1.421(10)
C19 C20 1.408(11)
C19 C24 1.524(11)
C20 C21 1.386(11)
C21 C22 1.384(11)
C22 C23 1.410(11)
C23 C27 1.538(11)
C24 C26 1.537(11)
C24 C25 1.538(12)
C27 C28 1.539(11)
C27 C29 1.540(11)

loop_
_geom_torsion_atom_site_label_1
_geom_torsion_atom_site_label_2
_geom_torsion_atom_site_label_3
_geom_torsion_atom_site_label_4
_geom_torsion
N2 Zn1 N1 C2 0.4(5)
N3 Zn1 N1 C2 6.3(8)
Cl2 Zn1 N1 C2 127.3(5)
Cl1 Zn1 N1 C2 -117.3(5)
N2 Zn1 N1 C18 176.3(6)
N3 Zn1 N1 C18 -177.8(5)
Cl2 Zn1 N1 C18 -56.8(6)
Cl1 Zn1 N1 C18 58.6(6)
N3 Zn1 N2 C7 2.1(5)
Cl2 Zn1 N2 C7 91.3(6)
Cl1 Zn1 N2 C7 -93.9(5)
N1 Zn1 N2 C7 178.9(6)
N3 Zn1 N2 C3 -175.0(6)
Cl2 Zn1 N2 C3 -85.8(6)
Cl1 Zn1 N2 C3 88.9(6)
N1 Zn1 N2 C3 1.7(5)
N2 Zn1 N3 C8 -4.6(6)
Cl2 Zn1 N3 C8 -131.6(6)
Cl1 Zn1 N3 C8 111.8(6)
N1 Zn1 N3 C8 -10.4(8)
N2 Zn1 N3 C10 177.0(6)
Cl2 Zn1 N3 C10 49.9(6)
Cl1 Zn1 N3 C10 -66.7(6)
N1 Zn1 N3 C10 171.1(5)
C18 N1 C2 C3 -178.5(6)
Zn1 N1 C2 C3 -2.3(8)
C18 N1 C2 C1 1.3(12)
Zn1 N1 C2 C1 177.6(6)
C7 N2 C3 C4 -1.8(11)
Zn1 N2 C3 C4 175.2(6)
C7 N2 C3 C2 179.5(7)
Zn1 N2 C3 C2 -3.5(9)
N1 C2 C3 N2 3.8(10)
C1 C2 C3 N2 -176.1(7)
N1 C2 C3 C4 -175.0(7)
C1 C2 C3 C4 5.2(11)
N2 C3 C4 C5 1.6(12)
C2 C3 C4 C5 -179.8(8)
C3 C4 C5 C6 -0.2(13)
C4 C5 C6 C7 -0.8(14)
C3 N2 C7 C6 0.7(11)
Zn1 N2 C7 C6 -176.5(6)
C3 N2 C7 C8 177.4(7)
Zn1 N2 C7 C8 0.2(9)
C5 C6 C7 N2 0.7(13)
C5 C6 C7 C8 -175.8(8)
C10 N3 C8 C7 -175.6(7)
Zn1 N3 C8 C7 6.0(9)
C10 N3 C8 C9 3.5(13)
Zn1 N3 C8 C9 -175.0(7)
N2 C7 C8 N3 -4.2(10)
C6 C7 C8 N3 172.4(8)
N2 C7 C8 C9 176.6(7)
C6 C7 C8 C9 -6.7(12)
C8 N3 C10 C11 -91.3(9)
Zn1 N3 C10 C11 87.1(7)
C12 N4 C11 C10 -74.2(9)
C15 N4 C11 C10 149.0(7)
N3 C10 C11 N4 -169.8(6)
C11 N4 C12 C14 97.6(9)
C15 N4 C12 C14 -126.4(8)
C11 N4 C12 C13 -30.2(11)
C15 N4 C12 C13 105.8(9)
C11 N4 C15 C16 78.8(9)
C12 N4 C15 C16 -58.9(10)
C11 N4 C15 C17 -155.9(8)
C12 N4 C15 C17 66.3(10)
C2 N1 C18 C19 83.0(9)
Zn1 N1 C18 C19 -92.6(7)
C2 N1 C18 C23 -98.6(8)
Zn1 N1 C18 C23 85.8(7)
C23 C18 C19 C20 0.6(11)
N1 C18 C19 C20 179.0(6)
C23 C18 C19 C24 179.2(7)
N1 C18 C19 C24 -2.4(11)
C18 C19 C20 C21 1.2(11)
C24 C19 C20 C21 -177.5(7)
C19 C20 C21 C22 -2.4(12)
C20 C21 C22 C23 1.9(12)
C21 C22 C23 C18 -0.1(11)
C21 C22 C23 C27 176.6(7)
C19 C18 C23 C22 -1.1(10)
N1 C18 C23 C22 -179.5(6)
C19 C18 C23 C27 -177.8(7)
N1 C18 C23 C27 3.8(10)
C20 C19 C24 C26 -57.2(9)
C18 C19 C24 C26 124.3(8)
C20 C19 C24 C25 65.2(9)
C18 C19 C24 C25 -113.3(8)
C22 C23 C27 C28 -74.7(9)
C18 C23 C27 C28 101.9(8)
C22 C23 C27 C29 48.2(10)
C18 C23 C27 C29 -135.2(8)
